data_4100133
_journal_name_full 'Journal of the American Chemical Society'
_journal_paper_doi 10.1021/ja042233m
_journal_year 2005
_chemical_formula_moiety 'C36 H32 B N20, C24 H20 P, 6(C7 H8), 4(C2 H6 O S)'
_chemical_formula_sum 'C110 H124 B N20 O4 P S4'
_chemical_formula_weight 1960.31
_space_group_IT_number 13
_symmetry_cell_setting monoclinic
_symmetry_space_group_name_Hall '-P 2yac'
_symmetry_space_group_name_H-M 'P 1 2/n 1'
_cell_angle_alpha 90.00
_cell_angle_beta 92.21(3)
_cell_angle_gamma 90.00
_cell_formula_units_Z 2
_cell_length_a 13.045(6)
_cell_length_b 17.151(8)
_cell_length_c 24.023(8)
_cell_measurement_temperature 205(2)
_cell_volume 5371(4)
_diffrn_ambient_temperature 205(2)
_exptl_crystal_density_diffrn 1.212
_cod_depositor_comments
;
The following automatic conversions were performed:
'_symmetry_cell_setting' value 'Monoclinic' changed to 'monoclinic'
according to '/home/saulius/struct/CIF-dictionaries/cif_core.dic'
dictionary named 'cif_core.dic' version 2.4.1 from
2010-06-29.

'_geom_bond_publ_flag' value 'Y' changed to 'y' according to
'/home/saulius/struct/CIF-dictionaries/cif_core.dic' dictionary named
'cif_core.dic' version 2.4.1 from 2010-06-29 (34 times).

Automatic conversion script
Id: cif_fix_enum 1527 2010-12-29 10:47:43Z saulius 
;
_cod_original_sg_symbol_H-M P2/n
_cod_database_code 4100133

loop_
_symmetry_equiv_pos_as_xyz
'x, y, z'
'-x+1/2, y, -z+1/2'
'-x, -y, -z'
'x-1/2, -y, z-1/2'

loop_
_atom_site_label
_atom_site_type_symbol
_atom_site_fract_x
_atom_site_fract_y
_atom_site_fract_z
_atom_site_U_iso_or_equiv
_atom_site_adp_type
_atom_site_occupancy
_atom_site_symmetry_multiplicity
_atom_site_calc_flag
_atom_site_refinement_flags
_atom_site_disorder_assembly
_atom_site_disorder_group
B1 B 0.7500 0.5700(7) 0.2500 0.190(5) Uani 1 2 d SU . .
C11 C 0.7890(4) 0.6329(2) 0.2003(2) 0.1590(19) Uani 1 1 d GDU . .
C12 C 0.8654(4) 0.6875(4) 0.21251(14) 0.1630(19) Uani 1 1 d GDU . .
H12 H 0.8971 0.6892 0.2483 0.196 Uiso 1 1 calc . . .
C13 C 0.8947(2) 0.7397(2) 0.1718(3) 0.1654(19) Uani 1 1 d GDU . .
H13 H 0.9463 0.7766 0.1800 0.198 Uiso 1 1 calc . . .
C14 C 0.8477(4) 0.7372(2) 0.1189(2) 0.1645(19) Uani 1 1 d GDU . .
C15 C 0.7714(4) 0.6826(4) 0.10671(14) 0.1544(18) Uani 1 1 d GDU . .
H15 H 0.7396 0.6809 0.0709 0.185 Uiso 1 1 calc . . .
C16 C 0.7420(2) 0.6304(2) 0.1474(3) 0.1576(19) Uani 1 1 d GDU . .
H16 H 0.6904 0.5935 0.1392 0.189 Uiso 1 1 calc . . .
C17 C 0.8801(2) 0.79603(14) 0.08309(14) 0.1430(18) Uani 1 1 d GDU . .
N18 N 0.93486(17) 0.86226(15) 0.09935(9) 0.1426(15) Uani 1 1 d GDU . .
C19 C 0.96658(13) 0.91484(12) 0.05949(9) 0.1376(17) Uani 1 1 d GDU . .
N110 N 0.94351(17) 0.90120(15) 0.00336(9) 0.1399(15) Uani 1 1 d GDU . .
C111 C 0.88872(17) 0.83498(17) -0.01290(11) 0.1440(18) Uani 1 1 d GDU . .
N112 N 0.85701(16) 0.78239(14) 0.02696(16) 0.1435(15) Uani 1 1 d GDU . .
N113 N 1.01887(19) 0.97689(14) 0.07918(14) 0.1508(18) Uani 1 1 d GDU . .
H11B H 1.0309 0.9822 0.1149 0.226 Uiso 1 1 calc R . .
H11A H 1.0408 1.0119 0.0563 0.226 Uiso 1 1 calc R . .
N114 N 0.8706(3) 0.8279(2) -0.06981(18) 0.1773(19) Uani 1 1 d DU . .
H11D H 0.8368 0.7879 -0.0832 0.266 Uiso 1 1 calc R . .
H11C H 0.8930 0.8634 -0.0922 0.266 Uiso 1 1 calc R . .
C21 C 0.6548(4) 0.5153(2) 0.2318(2) 0.179(2) Uani 1 1 d GDU . .
C22 C 0.6796(3) 0.4662(4) 0.1883(2) 0.178(2) Uani 1 1 d GDU . .
H22 H 0.7467 0.4660 0.1752 0.214 Uiso 1 1 calc . . .
C23 C 0.6054(6) 0.4175(2) 0.16399(13) 0.176(2) Uani 1 1 d GDU . .
H23 H 0.6222 0.3844 0.1346 0.211 Uiso 1 1 calc . . .
C24 C 0.5063(4) 0.4179(2) 0.1832(2) 0.171(2) Uani 1 1 d GDU . .
C25 C 0.4814(3) 0.4669(4) 0.2268(2) 0.1700(19) Uani 1 1 d GDU . .
H25 H 0.4143 0.4671 0.2398 0.204 Uiso 1 1 calc . . .
C26 C 0.5556(6) 0.5156(2) 0.25103(13) 0.173(2) Uani 1 1 d GDU . .
H26 H 0.5388 0.5488 0.2805 0.207 Uiso 1 1 calc . . .
C27 C 0.4142(2) 0.38176(15) 0.15571(13) 0.1476(18) Uani 1 1 d GDU . .
N28 N 0.41437(15) 0.35289(12) 0.10165(12) 0.1446(15) Uani 1 1 d GDU . .
C29 C 0.32849(16) 0.31448(10) 0.07926(9) 0.1479(18) Uani 1 1 d GDU . .
N210 N 0.24242(15) 0.30492(12) 0.11093(12) 0.1455(15) Uani 1 1 d GDU . .
C211 C 0.2422(2) 0.33379(14) 0.16500(11) 0.1440(18) Uani 1 1 d GDU . .
N212 N 0.3281(3) 0.37221(15) 0.18739(10) 0.1473(16) Uani 1 1 d GDU . .
N213 N 0.3507(2) 0.29490(16) 0.03011(10) 0.1484(17) Uani 1 1 d GDU . .
H21B H 0.3062 0.2698 0.0090 0.223 Uiso 1 1 calc R . .
H21A H 0.4105 0.3066 0.0176 0.223 Uiso 1 1 calc R . .
N214 N 0.1571(3) 0.32039(18) 0.18896(15) 0.1352(16) Uani 1 1 d DU . .
H21C H 0.1491 0.3361 0.2229 0.203 Uiso 1 1 calc R . .
H21D H 0.1078 0.2957 0.1711 0.203 Uiso 1 1 calc R . .

loop_
_atom_site_aniso_label
_atom_site_aniso_U_11
_atom_site_aniso_U_22
_atom_site_aniso_U_33
_atom_site_aniso_U_23
_atom_site_aniso_U_13
_atom_site_aniso_U_12
B1 0.188(6) 0.189(6) 0.194(6) 0.000 0.002(5) 0.000
C11 0.159(3) 0.157(3) 0.161(3) 0.001(3) 0.007(3) -0.002(3)
C12 0.163(3) 0.162(3) 0.164(3) 0.002(3) 0.007(3) -0.002(3)
C13 0.164(3) 0.165(3) 0.167(3) 0.002(3) 0.004(3) -0.004(3)
C14 0.165(3) 0.163(3) 0.165(3) 0.004(3) 0.005(3) 0.000(3)
C15 0.154(3) 0.151(3) 0.158(3) 0.000(3) 0.002(3) -0.003(3)
C16 0.158(3) 0.154(3) 0.160(3) -0.004(3) 0.003(3) -0.005(3)
C17 0.144(3) 0.141(3) 0.145(3) 0.001(3) 0.010(3) -0.004(3)
N18 0.145(3) 0.138(3) 0.145(3) -0.008(2) 0.008(2) 0.002(2)
C19 0.140(3) 0.134(3) 0.139(3) -0.004(3) 0.013(3) 0.000(2)
N110 0.143(3) 0.141(3) 0.137(3) 0.004(2) 0.015(2) -0.001(2)
C111 0.143(3) 0.146(3) 0.143(3) 0.000(3) 0.009(3) -0.004(3)
N112 0.144(2) 0.145(3) 0.141(3) 0.002(2) 0.002(2) -0.003(2)
N113 0.147(3) 0.150(3) 0.156(3) 0.009(3) 0.017(3) 0.003(3)
N114 0.174(3) 0.182(3) 0.176(4) -0.006(3) 0.009(3) 0.001(3)
C21 0.182(3) 0.177(3) 0.177(3) 0.001(3) 0.005(3) -0.005(3)
C22 0.183(3) 0.176(3) 0.175(3) 0.000(3) 0.005(3) -0.004(3)
C23 0.176(3) 0.175(3) 0.177(3) 0.006(3) 0.005(3) -0.005(3)
C24 0.167(3) 0.171(3) 0.173(3) 0.001(3) 0.001(3) 0.000(3)
C25 0.167(3) 0.170(3) 0.172(3) -0.002(3) 0.000(3) 0.000(3)
C26 0.169(3) 0.174(3) 0.174(3) 0.002(3) 0.001(3) 0.001(3)
C27 0.154(3) 0.141(3) 0.147(3) -0.003(3) 0.004(3) 0.006(3)
N28 0.152(3) 0.136(3) 0.145(3) -0.007(2) -0.006(2) 0.001(2)
C29 0.151(3) 0.145(3) 0.148(3) 0.002(3) -0.001(3) 0.005(3)
N210 0.151(3) 0.143(3) 0.143(3) 0.001(2) 0.006(2) 0.011(2)
C211 0.148(3) 0.139(3) 0.144(3) 0.000(3) -0.001(3) 0.005(3)
N212 0.152(3) 0.140(3) 0.150(3) 0.000(2) -0.001(2) 0.000(2)
N213 0.158(3) 0.151(3) 0.136(3) -0.001(3) 0.009(3) 0.008(3)
N214 0.136(3) 0.135(3) 0.134(3) 0.001(3) 0.001(3) 0.008(3)

loop_
_geom_bond_atom_site_label_1
_geom_bond_atom_site_label_2
_geom_bond_site_symmetry_1
_geom_bond_site_symmetry_2
_geom_bond_distance
_geom_bond_publ_flag
B1 C21 . . 1.605(7) y
B1 C21 . 2_655 1.605(7) y
B1 C11 . 2_655 1.701(7) y
B1 C11 . . 1.701(7) y
C11 C12 . . 1.39 y
C11 C16 . . 1.39 y
C12 C13 . . 1.39 y
C12 H12 . . 0.94 ?
C13 C14 . . 1.39 y
C13 H13 . . 0.94 ?
C14 C15 . . 1.39 y
C14 C17 . . 1.402 y
C15 C16 . . 1.39 y
C15 H15 . . 0.94 ?
C16 H16 . . 0.94 ?
C17 N18 . . 1.39 y
C17 N112 . . 1.39 y
N18 C19 . . 1.39 y
C19 N113 . . 1.3404 y
C19 N110 . . 1.39 y
N110 C111 . . 1.39 y
C111 N114 . . 1.384(4) y
C111 N112 . . 1.39 y
N113 H11b . . 0.87 ?
N113 H11a . . 0.87 ?
N114 H11d . . 0.87 ?
N114 H11c . . 0.87 ?
C21 C22 . . 1.39 y
C21 C26 . . 1.39 y
C22 C23 . . 1.39 y
C22 H22 . . 0.94 ?
C23 C24 . . 1.39 y
C23 H23 . . 0.94 ?
C24 C25 . . 1.39 y
C24 C27 . . 1.484 y
C25 C26 . . 1.39 y
C25 H25 . . 0.94 ?
C26 H26 . . 0.94 ?
C27 N28 . . 1.39 y
C27 N212 . . 1.39 y
N28 C29 . . 1.39 y
C29 N213 . . 1.2718 y
C29 N210 . . 1.39 y
N210 C211 . . 1.39 y
C211 N214 . . 1.291(4) y
C211 N212 . . 1.39 y
N213 H21b . . 0.87 ?
N213 H21a . . 0.87 ?
N214 H21c . . 0.87 ?
N214 H21d . . 0.87 ?
